data_7703911
loop_
_publ_author_name
'Fortu\~no, Consuelo'
'Mart\'in, Antonio'
'Mastrorilli, Piero'
'Latronico, Mario'
'Petrelli, Valentina'
'Todisco, Stefano'

_publ_section_title
;
 Stable mixed-valence diphenylphosphanido bridged
 platinum(ii)-platinum(iv) complexes.
;
_journal_issue 15
_journal_name_full 'Dalton transactions (Cambridge, England : 2003)'
_journal_page_first 4935
_journal_page_last 4955
_journal_paper_doi 10.1039/d0dt00712a
_journal_volume 49
_journal_year 2020
_chemical_formula_moiety 'C49 H28 F10 N O P2 Pt2, C16 H36 N'
_chemical_formula_sum 'C65 H64 F10 N2 O P2 Pt2'
_chemical_formula_weight 1531.30
_space_group_crystal_system monoclinic
_space_group_IT_number 14
_space_group_name_Hall '-P 2ybc'
_space_group_name_H-M_alt 'P 1 21/c 1'
_atom_sites_solution_hydrogens geom
_audit_creation_method SHELXL-2013
_audit_update_record
;
2020-02-06 deposited with the CCDC.	2020-03-23 downloaded from the CCDC.
;
_cell_angle_alpha 90
_cell_angle_beta 97.7564(13)
_cell_angle_gamma 90
_cell_formula_units_Z 4
_cell_length_a 14.6820(2)
_cell_length_b 16.6776(2)
_cell_length_c 24.2836(3)
_cell_measurement_reflns_used 21234
_cell_measurement_temperature 100(2)
_cell_measurement_theta_max 28.1370
_cell_measurement_theta_min 2.8600
_cell_volume 5891.69(13)
_computing_cell_refinement 'CrysAlisPro 1.171.39.44a (Rigaku OD, 2018)'
_computing_data_collection 'CrysAlisPro 1.171.39.44a (Rigaku OD, 2018)'
_computing_data_reduction 'CrysAlisPro 1.171.39.44a (Rigaku OD, 2018)'
_computing_structure_refinement 'SHELXL-2013 (Sheldrick, 2013)'
_diffrn_ambient_temperature 100(2)
_diffrn_detector_area_resol_mean 16.0655
_diffrn_measured_fraction_theta_full 0.998
_diffrn_measured_fraction_theta_max 0.860
_diffrn_measurement_details
;
List of Runs (angles in degrees, time in seconds):

  # Type    Start    End  Width  t~exp~   \w     \q     \k     \f   Frames
#--------------------------------------------------------------------------
  1  \w     34.00  86.00   1.00   13.00    --   14.12 179.00 120.00   52
  2  \w    -55.00  83.00   1.00   13.00    --   14.12   0.00 -60.00  138
  3  \w    -55.00  33.00   1.00   13.00    --   14.12 -37.00  60.00   88
  4  \w    -25.00  27.00   1.00   13.00    --  -11.85 -99.00  30.00   52
  5  \w    -25.00   0.00   1.00   13.00    --  -11.85 -99.00 -90.00   25
  6  \w    -39.00  56.00   1.00   13.00    --  -11.85  77.00-150.00   95
;
_diffrn_measurement_device_type 'Xcalibur, Sapphire3'
_diffrn_measurement_method '\w scans'
_diffrn_orient_matrix_type 'CrysAlisPro convention (1999,Acta A55,543-557)'
_diffrn_orient_matrix_UB_11 0.0349248000
_diffrn_orient_matrix_UB_12 0.0219834000
_diffrn_orient_matrix_UB_13 -0.0108271000
_diffrn_orient_matrix_UB_21 -0.0306942000
_diffrn_orient_matrix_UB_22 0.0081055000
_diffrn_orient_matrix_UB_23 -0.0245045000
_diffrn_orient_matrix_UB_31 -0.0146288000
_diffrn_orient_matrix_UB_32 0.0355073000
_diffrn_orient_matrix_UB_33 0.0123029000
_diffrn_radiation_type MoK\a
_diffrn_radiation_wavelength 0.71073
_diffrn_reflns_av_R_equivalents 0.0321
_diffrn_reflns_av_unetI/netI 0.0306
_diffrn_reflns_Laue_measured_fraction_full 0.998
_diffrn_reflns_Laue_measured_fraction_max 0.860
_diffrn_reflns_limit_h_max 19
_diffrn_reflns_limit_h_min -18
_diffrn_reflns_limit_k_max 20
_diffrn_reflns_limit_k_min -20
_diffrn_reflns_limit_l_max 30
_diffrn_reflns_limit_l_min -32
_diffrn_reflns_number 57979
_diffrn_reflns_point_group_measured_fraction_full 0.998
_diffrn_reflns_point_group_measured_fraction_max 0.860
_diffrn_reflns_theta_full 25.000
_diffrn_reflns_theta_max 28.361
_diffrn_reflns_theta_min 2.816
_diffrn_source 'fine-focus sealed X-ray tube'
_exptl_absorpt_coefficient_mu 4.874
_exptl_absorpt_correction_T_max 1.00000
_exptl_absorpt_correction_T_min 0.27610
_exptl_absorpt_correction_type multi-scan
_exptl_absorpt_process_details
;
CrysAlisPro 1.171.39.44a (Rigaku Oxford Diffraction, 2018)
Empirical absorption correction using spherical harmonics,
 implemented in SCALE3 ABSPACK scaling algorithm.
;
_exptl_crystal_colour 'clear pale green'
_exptl_crystal_density_diffrn 1.726
_exptl_crystal_description plate
_exptl_crystal_F_000 3008
_exptl_crystal_size_max 0.490
_exptl_crystal_size_mid 0.250
_exptl_crystal_size_min 0.120
_refine_diff_density_max 0.683
_refine_diff_density_min -0.856
_refine_diff_density_rms 0.103
_refine_ls_extinction_method none
_refine_ls_goodness_of_fit_ref 1.030
_refine_ls_hydrogen_treatment constr
_refine_ls_matrix_type full
_refine_ls_number_parameters 757
_refine_ls_number_reflns 12680
_refine_ls_number_restraints 16
_refine_ls_restrained_S_all 1.033
_refine_ls_R_factor_all 0.0303
_refine_ls_R_factor_gt 0.0231
_refine_ls_shift/su_max 0.004
_refine_ls_shift/su_mean 0.000
_refine_ls_structure_factor_coef Fsqd
_refine_ls_weighting_details 'w=1/[\s^2^(Fo^2^)+(0.0201P)^2^+4.3917P] where P=(Fo^2^+2Fc^2^)/3'
_refine_ls_weighting_scheme calc
_refine_ls_wR_factor_gt 0.0463
_refine_ls_wR_factor_ref 0.0486
_reflns_Friedel_coverage 0.000
_reflns_number_gt 11158
_reflns_number_total 12680
_reflns_threshold_expression 'I > 2\s(I)'
_cod_data_source_file d0dt00712a2.cif
_cod_data_source_block 8_AMT1144
_cod_depositor_comments 'Adding full bibliography for 7703910--7703914.cif.'
_cod_original_cell_volume 5891.71(13)
_cod_original_sg_symbol_H-M 'P 21/c'
_cod_database_code 7703911
_shelx_space_group_comment
;
The symmetry employed for this shelxl refinement is uniquely defined
by the following loop, which should always be used as a source of
symmetry information in preference to the above space-group names.
They are only intended as comments.
;
_shelxl_version_number 2013-4

loop_
_space_group_symop_operation_xyz
'x, y, z'
'-x, y+1/2, -z+1/2'
'-x, -y, -z'
'x, -y-1/2, z-1/2'

loop_
_atom_site_label
_atom_site_type_symbol
_atom_site_fract_x
_atom_site_fract_y
_atom_site_fract_z
_atom_site_U_iso_or_equiv
_atom_site_adp_type
_atom_site_occupancy
_atom_site_site_symmetry_order
_atom_site_calc_flag
_atom_site_refinement_flags_posn
_atom_site_refinement_flags_adp
_atom_site_refinement_flags_occupancy
_atom_site_disorder_assembly
_atom_site_disorder_group
Pt1 Pt 0.25738(2) 0.71779(2) 0.16347(2) 0.01352(3) Uani 1 1 d . . . . .
Pt2 Pt 0.05477(2) 0.83379(2) 0.08241(2) 0.01348(3) Uani 1 1 d . . . . .
P1 P 0.20451(5) 0.83868(4) 0.18560(3) 0.01551(15) Uani 1 1 d . . . . .
P2 P 0.14140(5) 0.72073(4) 0.08789(3) 0.01347(15) Uani 1 1 d . . . . .
F1 F 0.45397(12) 0.80621(10) 0.18310(7) 0.0247(4) Uani 1 1 d . . . . .
F2 F 0.59110(12) 0.80648(11) 0.26775(7) 0.0296(4) Uani 1 1 d . . . . .
F3 F 0.57873(13) 0.71502(10) 0.36044(7) 0.0319(4) Uani 1 1 d . . . . .
F4 F 0.42510(13) 0.62957(11) 0.36783(7) 0.0342(5) Uani 1 1 d . . . . .
F5 F 0.28551(12) 0.62953(10) 0.28393(7) 0.0300(4) Uani 1 1 d . . . . .
F6 F 0.18478(12) 0.54052(9) 0.18911(7) 0.0249(4) Uani 1 1 d . . . . .
F7 F 0.23690(14) 0.39308(10) 0.16454(8) 0.0379(5) Uani 1 1 d . . . . .
F8 F 0.38181(15) 0.37166(10) 0.10640(8) 0.0450(6) Uani 1 1 d . . . . .
F9 F 0.47511(13) 0.50126(12) 0.07559(8) 0.0394(5) Uani 1 1 d . . . . .
F10 F 0.42671(12) 0.64972(10) 0.10084(7) 0.0274(4) Uani 1 1 d . . . . .
N1 N -0.01034(16) 0.94521(13) 0.07282(9) 0.0159(5) Uani 1 1 d . . . . .
O O 0.15913(14) 0.89005(10) 0.13602(7) 0.0176(4) Uani 1 1 d . . . . .
C1 C 0.3629(2) 0.71800(15) 0.22948(11) 0.0168(6) Uani 1 1 d . . . . .
C2 C 0.4430(2) 0.76058(16) 0.22847(12) 0.0185(6) Uani 1 1 d . . . . .
C3 C 0.5149(2) 0.76190(17) 0.27145(12) 0.0210(6) Uani 1 1 d . . . . .
C4 C 0.5090(2) 0.71764(17) 0.31837(12) 0.0225(7) Uani 1 1 d . . . . .
C5 C 0.4306(2) 0.67366(17) 0.32156(12) 0.0226(7) Uani 1 1 d . . . . .
C6 C 0.3606(2) 0.67451(16) 0.27792(12) 0.0206(6) Uani 1 1 d . . . . .
C7 C 0.3004(2) 0.60269(16) 0.14440(11) 0.0174(6) Uani 1 1 d . . . . .
C8 C 0.2572(2) 0.53429(16) 0.16026(12) 0.0193(6) Uani 1 1 d . . . . .
C9 C 0.2833(2) 0.45711(16) 0.14822(13) 0.0250(7) Uani 1 1 d . . . . .
C10 C 0.3559(2) 0.44625(17) 0.11928(13) 0.0293(8) Uani 1 1 d . . . . .
C11 C 0.4026(2) 0.51159(19) 0.10348(13) 0.0262(7) Uani 1 1 d . . . . .
C12 C 0.3747(2) 0.58759(17) 0.11685(12) 0.0214(7) Uani 1 1 d . . . . .
C13 C 0.2886(2) 0.90700(16) 0.22249(12) 0.0199(6) Uani 1 1 d . . . . .
C14 C 0.3154(2) 0.90410(18) 0.27942(12) 0.0253(7) Uani 1 1 d . . . . .
H14 H 0.2858 0.8680 0.3015 0.030 Uiso 1 1 calc R U . . .
C15 C 0.3850(2) 0.9534(2) 0.30444(14) 0.0340(8) Uani 1 1 d . . . . .
H15 H 0.4027 0.9510 0.3435 0.041 Uiso 1 1 calc R U . . .
C16 C 0.4287(2) 1.0060(2) 0.27264(16) 0.0377(9) Uani 1 1 d . . . . .
H16 H 0.4765 1.0396 0.2898 0.045 Uiso 1 1 calc R U . . .
C17 C 0.4027(2) 1.00970(19) 0.21585(15) 0.0341(8) Uani 1 1 d . . . . .
H17 H 0.4324 1.0460 0.1940 0.041 Uiso 1 1 calc R U . . .
C18 C 0.3334(2) 0.96046(17) 0.19093(13) 0.0250(7) Uani 1 1 d . . . . .
H18 H 0.3160 0.9630 0.1518 0.030 Uiso 1 1 calc R U . . .
C19 C 0.1194(2) 0.82795(17) 0.23351(11) 0.0189(6) Uani 1 1 d . . . . .
C20 C 0.0646(2) 0.89268(19) 0.24381(13) 0.0271(7) Uani 1 1 d . . . . .
H20 H 0.0732 0.9429 0.2268 0.033 Uiso 1 1 calc R U . . .
C21 C -0.0023(2) 0.8849(2) 0.27845(14) 0.0343(8) Uani 1 1 d . . . . .
H21 H -0.0393 0.9297 0.2852 0.041 Uiso 1 1 calc R U . . .
C22 C -0.0153(2) 0.8121(2) 0.30330(14) 0.0363(9) Uani 1 1 d . . . . .
H22 H -0.0606 0.8069 0.3276 0.044 Uiso 1 1 calc R U . . .
C23 C 0.0378(2) 0.7468(2) 0.29279(13) 0.0324(8) Uani 1 1 d . . . . .
H23 H 0.0283 0.6966 0.3096 0.039 Uiso 1 1 calc R U . . .
C24 C 0.1046(2) 0.75420(18) 0.25798(12) 0.0235(7) Uani 1 1 d . . . . .
H24 H 0.1404 0.7089 0.2507 0.028 Uiso 1 1 calc R U . . .
C25 C 0.1924(2) 0.72121(15) 0.02266(11) 0.0149(6) Uani 1 1 d . . . . .
C26 C 0.2802(2) 0.75106(18) 0.02283(12) 0.0257(7) Uani 1 1 d . . . . .
H26 H 0.3157 0.7654 0.0571 0.031 Uiso 1 1 calc R U . . .
C27 C 0.3172(3) 0.7602(2) -0.02634(14) 0.0359(8) Uani 1 1 d . . . . .
H27 H 0.3776 0.7810 -0.0255 0.043 Uiso 1 1 calc R U . . .
C28 C 0.2671(2) 0.73955(19) -0.07644(13) 0.0316(8) Uani 1 1 d . . . . .
H28 H 0.2926 0.7464 -0.1101 0.038 Uiso 1 1 calc R U . . .
C29 C 0.1803(2) 0.70902(16) -0.07742(12) 0.0236(7) Uani 1 1 d . . . . .
H29 H 0.1460 0.6937 -0.1118 0.028 Uiso 1 1 calc R U . . .
C30 C 0.1424(2) 0.70034(16) -0.02842(12) 0.0192(6) Uani 1 1 d . . . . .
H30 H 0.0818 0.6800 -0.0296 0.023 Uiso 1 1 calc R U . . .
C31 C 0.07803(19) 0.62610(15) 0.08729(11) 0.0141(6) Uani 1 1 d . . . . .
C32 C 0.0096(2) 0.61931(16) 0.12114(12) 0.0189(6) Uani 1 1 d . . . . .
H32 H -0.0067 0.6645 0.1415 0.023 Uiso 1 1 calc R U . . .
C33 C -0.0353(2) 0.54675(17) 0.12541(13) 0.0252(7) Uani 1 1 d . . . . .
H33 H -0.0821 0.5425 0.1487 0.030 Uiso 1 1 calc R U . . .
C34 C -0.0122(2) 0.48053(17) 0.09577(12) 0.0242(7) Uani 1 1 d . . . . .
H34 H -0.0432 0.4310 0.0987 0.029 Uiso 1 1 calc R U . . .
C35 C 0.0556(2) 0.48670(16) 0.06221(12) 0.0210(7) Uani 1 1 d . . . . .
H35 H 0.0712 0.4414 0.0417 0.025 Uiso 1 1 calc R U . . .
C36 C 0.1017(2) 0.55900(15) 0.05798(11) 0.0175(6) Uani 1 1 d . . . . .
H36 H 0.1493 0.5626 0.0352 0.021 Uiso 1 1 calc R U . . .
C37 C 0.0208(2) 1.01482(16) 0.09446(11) 0.0190(6) Uani 1 1 d . . . . .
H37 H 0.0757 1.0158 0.1201 0.023 Uiso 1 1 calc R U . . .
C38 C -0.0257(2) 1.08676(16) 0.08021(12) 0.0226(7) Uani 1 1 d . . . . .
H38 H -0.0026 1.1358 0.0964 0.027 Uiso 1 1 calc R U . . .
C39 C -0.1046(2) 1.08645(17) 0.04300(12) 0.0228(7) Uani 1 1 d . . . . .
H39 H -0.1364 1.1352 0.0334 0.027 Uiso 1 1 calc R U . . .
C40 C -0.1383(2) 1.01382(16) 0.01912(12) 0.0205(6) Uani 1 1 d . . . . .
C41 C -0.2192(2) 1.00547(18) -0.02033(12) 0.0250(7) Uani 1 1 d . . . . .
H41 H -0.2545 1.0516 -0.0321 0.030 Uiso 1 1 calc R U . . .
C42 C -0.2463(2) 0.93282(18) -0.04116(12) 0.0241(7) Uani 1 1 d . . . . .
H42 H -0.3013 0.9291 -0.0666 0.029 Uiso 1 1 calc R U . . .
C43 C -0.1946(2) 0.86109(17) -0.02607(11) 0.0181(6) Uani 1 1 d . . . . .
C44 C -0.2182(2) 0.78564(16) -0.04972(11) 0.0195(6) Uani 1 1 d . . . . .
H44 H -0.2721 0.7795 -0.0759 0.023 Uiso 1 1 calc R U . . .
C45 C -0.1626(2) 0.72096(17) -0.03456(12) 0.0204(6) Uani 1 1 d . . . . .
H45 H -0.1782 0.6702 -0.0509 0.024 Uiso 1 1 calc R U . . .
C46 C -0.0830(2) 0.72793(16) 0.00445(11) 0.0170(6) Uani 1 1 d . . . . .
H46 H -0.0472 0.6813 0.0142 0.020 Uiso 1 1 calc R U . . .
C47 C -0.0548(2) 0.80039(16) 0.02928(11) 0.0156(6) Uani 1 1 d . . . . .
C48 C -0.11428(19) 0.86698(16) 0.01262(11) 0.0152(6) Uani 1 1 d . . . . .
C49 C -0.0883(2) 0.94398(16) 0.03513(11) 0.0178(6) Uani 1 1 d . . . . .
N2 N 0.72074(17) 0.74415(14) 0.13621(10) 0.0204(5) Uani 1 1 d . . . . .
C50 C 0.7863(2) 0.81513(17) 0.14064(12) 0.0218(7) Uani 1 1 d . . . . .
H50A H 0.7768 0.8449 0.1050 0.026 Uiso 1 1 calc R U . . .
H50B H 0.8500 0.7943 0.1455 0.026 Uiso 1 1 calc R U . . .
C51 C 0.7769(2) 0.87422(18) 0.18786(12) 0.0266(7) Uani 1 1 d . . . . .
H51A H 0.7114 0.8788 0.1931 0.032 Uiso 1 1 calc R U . . .
H51B H 0.8115 0.8537 0.2229 0.032 Uiso 1 1 calc R U . . .
C52 C 0.8136(2) 0.95686(19) 0.17501(14) 0.0325(8) Uani 1 1 d . . . . .
H52A H 0.8235 0.9889 0.2096 0.039 Uiso 1 1 calc R U . . .
H52B H 0.8737 0.9506 0.1613 0.039 Uiso 1 1 calc R U . . .
C53 C 0.7485(3) 1.0015(2) 0.13193(15) 0.0427(10) Uani 1 1 d . . . . .
H53A H 0.7748 1.0539 0.1248 0.064 Uiso 1 1 calc R U . . .
H53B H 0.6894 1.0091 0.1457 0.064 Uiso 1 1 calc R U . . .
H53C H 0.7391 0.9704 0.0974 0.064 Uiso 1 1 calc R U . . .
C54 C 0.7469(2) 0.68918(17) 0.09105(12) 0.0235(7) Uani 1 1 d . . . . .
H54A H 0.7335 0.7172 0.0549 0.028 Uiso 1 1 calc R U . . .
H54B H 0.8140 0.6797 0.0980 0.028 Uiso 1 1 calc R U . . .
C55 C 0.6987(2) 0.60882(18) 0.08636(12) 0.0263(7) Uani 1 1 d . . . . .
H55A H 0.6313 0.6172 0.0814 0.032 Uiso 1 1 calc R U . . .
H55B H 0.7157 0.5781 0.1211 0.032 Uiso 1 1 calc R U . . .
C56 C 0.7250(2) 0.56097(18) 0.03737(12) 0.0279(7) Uani 1 1 d . . . . .
H56A H 0.6999 0.5880 0.0023 0.033 Uiso 1 1 calc R U . . .
H56B H 0.7928 0.5597 0.0395 0.033 Uiso 1 1 calc R U . . .
C57 C 0.6886(2) 0.47550(18) 0.03684(14) 0.0320(8) Uani 1 1 d . . . . .
H57A H 0.7067 0.4467 0.0049 0.048 Uiso 1 1 calc R U . . .
H57B H 0.6214 0.4765 0.0341 0.048 Uiso 1 1 calc R U . . .
H57C H 0.7142 0.4482 0.0712 0.048 Uiso 1 1 calc R U . . .
C58 C 0.7278(2) 0.70139(18) 0.19224(12) 0.0227(7) Uani 1 1 d . . . . .
H58A H 0.7078 0.7387 0.2199 0.027 Uiso 1 1 calc R U . . .
H58B H 0.6849 0.6553 0.1888 0.027 Uiso 1 1 calc R U . . .
C59 C 0.8227(2) 0.67156(18) 0.21349(12) 0.0263(7) Uani 1 1 d . . . . .
H59A H 0.8629 0.7179 0.2253 0.032 Uiso 1 1 calc R U . . .
H59B H 0.8486 0.6439 0.1830 0.032 Uiso 1 1 calc R U . . .
C60 C 0.8223(2) 0.61376(18) 0.26254(13) 0.0297(7) Uani 1 1 d . . . . .
H60A H 0.7827 0.5673 0.2503 0.036 Uiso 1 1 calc R U . . .
H60B H 0.8855 0.5934 0.2735 0.036 Uiso 1 1 calc R U . . .
C61 C 0.7886(3) 0.6511(2) 0.31293(13) 0.0368(9) Uani 1 1 d . . . . .
H61A H 0.7897 0.6108 0.3424 0.055 Uiso 1 1 calc R U . . .
H61B H 0.7255 0.6705 0.3028 0.055 Uiso 1 1 calc R U . . .
H61C H 0.8286 0.6960 0.3262 0.055 Uiso 1 1 calc R U . . .
C62 C 0.6225(2) 0.77238(18) 0.12185(12) 0.0249(7) Uani 1 1 d . . . . .
H62A H 0.6089 0.8106 0.1509 0.030 Uiso 1 1 calc R U . . .
H62B H 0.5814 0.7256 0.1234 0.030 Uiso 1 1 calc R U . . .
C63 C 0.5986(2) 0.8125(2) 0.06548(14) 0.0342(8) Uani 1 1 d D . . . .
H63A H 0.6001 0.7715 0.0362 0.041 Uiso 0.5 1 calc R U P A 1
H63B H 0.6465 0.8527 0.0609 0.041 Uiso 0.5 1 calc R U P A 1
H63C H 0.5824 0.7716 0.0362 0.041 Uiso 0.5 1 calc R U P B 2
H63D H 0.6516 0.8438 0.0561 0.041 Uiso 0.5 1 calc R U P B 2
C64 C 0.5049(4) 0.8538(5) 0.0566(4) 0.040(3) Uani 0.5 1 d D U P C 1
H64A H 0.4576 0.8180 0.0686 0.048 Uiso 0.5 1 calc R U P C 1
H64B H 0.4875 0.8661 0.0167 0.048 Uiso 0.5 1 calc R U P C 1
C65 C 0.5109(5) 0.9317(4) 0.0908(3) 0.0433(19) Uani 0.5 1 d D . P C 1
H65A H 0.4504 0.9574 0.0870 0.065 Uiso 0.5 1 calc R U P C 1
H65B H 0.5553 0.9681 0.0772 0.065 Uiso 0.5 1 calc R U P C 1
H65C H 0.5309 0.9193 0.1300 0.065 Uiso 0.5 1 calc R U P C 1
C64' C 0.5153(5) 0.8687(5) 0.0695(3) 0.024(2) Uani 0.5 1 d D U P C 2
H64C H 0.4600 0.8360 0.0725 0.029 Uiso 0.5 1 calc R U P C 2
H64D H 0.5278 0.9021 0.1034 0.029 Uiso 0.5 1 calc R U P C 2
C65' C 0.4968(6) 0.9236(5) 0.0183(3) 0.051(2) Uani 0.5 1 d D . P C 2
H65D H 0.4679 0.9733 0.0286 0.076 Uiso 0.5 1 calc R U P C 2
H65E H 0.4558 0.8962 -0.0110 0.076 Uiso 0.5 1 calc R U P C 2
H65F H 0.5551 0.9361 0.0047 0.076 Uiso 0.5 1 calc R U P C 2

loop_
_atom_site_aniso_label
_atom_site_aniso_U_11
_atom_site_aniso_U_22
_atom_site_aniso_U_33
_atom_site_aniso_U_23
_atom_site_aniso_U_13
_atom_site_aniso_U_12
Pt1 0.01339(6) 0.01314(5) 0.01322(5) -0.00003(4) -0.00115(4) -0.00013(4)
Pt2 0.01450(7) 0.01168(5) 0.01360(5) -0.00062(4) -0.00051(4) 0.00016(4)
P1 0.0162(4) 0.0145(3) 0.0149(3) -0.0015(3) -0.0012(3) -0.0003(3)
P2 0.0135(4) 0.0123(3) 0.0138(3) -0.0004(3) -0.0009(3) 0.0001(3)
F1 0.0212(10) 0.0291(9) 0.0243(9) 0.0038(7) 0.0051(8) -0.0039(8)
F2 0.0139(10) 0.0386(10) 0.0354(10) -0.0046(8) 0.0005(8) -0.0067(8)
F3 0.0233(11) 0.0376(10) 0.0298(10) -0.0036(8) -0.0150(8) 0.0026(8)
F4 0.0386(12) 0.0363(10) 0.0236(9) 0.0124(8) -0.0105(9) -0.0040(9)
F5 0.0249(11) 0.0341(10) 0.0282(10) 0.0124(8) -0.0064(8) -0.0125(8)
F6 0.0240(11) 0.0247(9) 0.0256(9) 0.0045(7) 0.0021(8) -0.0029(7)
F7 0.0493(14) 0.0163(9) 0.0450(12) 0.0061(8) -0.0054(10) -0.0045(8)
F8 0.0615(15) 0.0237(10) 0.0464(12) -0.0098(9) -0.0053(11) 0.0211(10)
F9 0.0314(12) 0.0495(12) 0.0379(11) -0.0074(9) 0.0064(9) 0.0193(10)
F10 0.0188(10) 0.0302(9) 0.0340(10) -0.0013(8) 0.0063(8) -0.0012(8)
N1 0.0180(14) 0.0144(11) 0.0161(12) 0.0012(9) 0.0046(10) 0.0043(10)
O 0.0206(12) 0.0136(9) 0.0165(10) -0.0013(7) -0.0046(8) -0.0023(8)
C1 0.0141(16) 0.0175(14) 0.0173(14) -0.0033(11) -0.0032(12) 0.0022(11)
C2 0.0175(17) 0.0184(14) 0.0200(14) -0.0028(11) 0.0038(12) 0.0037(12)
C3 0.0107(16) 0.0225(15) 0.0288(16) -0.0067(12) -0.0014(13) 0.0007(12)
C4 0.0198(18) 0.0222(15) 0.0222(15) -0.0057(12) -0.0088(13) 0.0041(13)
C5 0.0265(19) 0.0206(15) 0.0190(15) 0.0017(12) -0.0034(13) 0.0040(13)
C6 0.0181(17) 0.0219(15) 0.0208(15) 0.0005(12) -0.0012(13) -0.0023(13)
C7 0.0159(16) 0.0182(14) 0.0151(13) -0.0012(11) -0.0089(12) 0.0027(12)
C8 0.0170(17) 0.0184(14) 0.0205(15) 0.0022(11) -0.0053(13) 0.0019(12)
C9 0.031(2) 0.0140(14) 0.0266(16) 0.0006(12) -0.0069(15) -0.0001(13)
C10 0.038(2) 0.0158(15) 0.0306(17) -0.0057(13) -0.0097(16) 0.0128(14)
C11 0.0200(18) 0.0326(17) 0.0254(16) -0.0033(13) 0.0008(14) 0.0115(14)
C12 0.0187(17) 0.0239(15) 0.0196(15) -0.0010(12) -0.0045(13) 0.0018(13)
C13 0.0180(17) 0.0169(14) 0.0240(15) -0.0039(11) -0.0006(13) 0.0029(12)
C14 0.0258(19) 0.0259(16) 0.0229(16) -0.0050(12) -0.0020(14) 0.0039(14)
C15 0.030(2) 0.0369(19) 0.0315(18) -0.0114(15) -0.0106(16) 0.0023(16)
C16 0.025(2) 0.0334(19) 0.050(2) -0.0135(17) -0.0108(17) -0.0074(16)
C17 0.026(2) 0.0262(17) 0.049(2) -0.0020(15) 0.0007(17) -0.0090(15)
C18 0.0228(19) 0.0247(16) 0.0261(16) -0.0006(13) -0.0023(14) -0.0029(13)
C19 0.0142(16) 0.0262(15) 0.0150(14) -0.0055(11) -0.0031(12) -0.0013(12)
C20 0.0243(19) 0.0284(16) 0.0280(17) -0.0080(13) 0.0012(14) 0.0019(14)
C21 0.025(2) 0.046(2) 0.0308(18) -0.0180(16) 0.0010(15) 0.0035(16)
C22 0.025(2) 0.060(2) 0.0247(17) -0.0134(17) 0.0056(15) -0.0094(18)
C23 0.032(2) 0.0415(19) 0.0235(17) 0.0014(14) 0.0027(15) -0.0109(16)
C24 0.0222(18) 0.0285(16) 0.0194(15) -0.0025(12) 0.0016(13) -0.0039(13)
C25 0.0170(16) 0.0113(13) 0.0162(13) 0.0014(10) 0.0010(12) 0.0013(11)
C26 0.0254(19) 0.0301(16) 0.0208(15) -0.0002(13) 0.0010(14) -0.0062(14)
C27 0.029(2) 0.048(2) 0.0332(19) -0.0022(16) 0.0129(16) -0.0175(17)
C28 0.041(2) 0.0331(18) 0.0234(17) 0.0010(14) 0.0127(15) -0.0081(16)
C29 0.034(2) 0.0191(15) 0.0166(14) -0.0021(11) 0.0005(14) 0.0000(13)
C30 0.0204(17) 0.0154(13) 0.0212(15) -0.0009(11) 0.0005(13) 0.0004(12)
C31 0.0142(16) 0.0127(13) 0.0141(13) 0.0029(10) -0.0031(11) 0.0052(11)
C32 0.0181(17) 0.0175(14) 0.0207(15) -0.0004(11) 0.0015(12) 0.0004(12)
C33 0.0239(19) 0.0237(15) 0.0285(17) 0.0030(13) 0.0060(14) -0.0027(13)
C34 0.0280(19) 0.0169(14) 0.0253(16) 0.0031(12) -0.0051(14) -0.0068(13)
C35 0.0266(19) 0.0141(13) 0.0197(15) -0.0020(11) -0.0060(13) 0.0003(12)
C36 0.0197(17) 0.0187(14) 0.0136(13) -0.0014(11) 0.0002(12) 0.0024(12)
C37 0.0228(18) 0.0187(14) 0.0160(14) -0.0006(11) 0.0046(12) -0.0028(12)
C38 0.034(2) 0.0133(14) 0.0225(15) -0.0016(11) 0.0098(14) 0.0016(13)
C39 0.0291(19) 0.0179(14) 0.0223(15) 0.0038(12) 0.0071(14) 0.0075(13)
C40 0.0232(18) 0.0201(14) 0.0194(15) 0.0028(11) 0.0074(13) 0.0035(13)
C41 0.0252(19) 0.0253(16) 0.0243(16) 0.0063(13) 0.0020(14) 0.0111(14)
C42 0.0197(18) 0.0325(17) 0.0189(15) 0.0054(13) -0.0012(13) 0.0091(14)
C43 0.0158(17) 0.0240(15) 0.0149(14) 0.0044(11) 0.0033(12) 0.0032(12)
C44 0.0141(17) 0.0272(16) 0.0159(14) 0.0035(12) -0.0026(12) -0.0015(12)
C45 0.0204(18) 0.0213(15) 0.0188(15) -0.0008(11) 0.0004(13) -0.0042(12)
C46 0.0170(16) 0.0161(13) 0.0174(14) 0.0010(11) 0.0005(12) 0.0004(12)
C47 0.0144(16) 0.0200(14) 0.0124(13) 0.0017(11) 0.0012(12) -0.0013(12)
C48 0.0149(16) 0.0180(13) 0.0131(13) 0.0008(11) 0.0038(11) -0.0006(12)
C49 0.0207(17) 0.0183(14) 0.0148(14) 0.0024(11) 0.0045(12) 0.0027(12)
N2 0.0187(14) 0.0258(13) 0.0175(12) 0.0002(10) 0.0051(11) -0.0001(11)
C50 0.0175(17) 0.0282(16) 0.0204(15) 0.0005(12) 0.0051(13) -0.0027(13)
C51 0.028(2) 0.0330(17) 0.0197(15) -0.0016(13) 0.0048(14) -0.0039(14)
C52 0.037(2) 0.0318(17) 0.0314(18) -0.0087(14) 0.0145(16) -0.0092(15)
C53 0.062(3) 0.0309(19) 0.039(2) -0.0024(15) 0.021(2) 0.0063(18)
C54 0.0239(18) 0.0284(16) 0.0189(15) -0.0034(12) 0.0054(13) -0.0011(14)
C55 0.030(2) 0.0281(16) 0.0224(16) -0.0040(13) 0.0078(14) -0.0024(14)
C56 0.029(2) 0.0346(17) 0.0206(16) -0.0042(13) 0.0049(14) -0.0002(15)
C57 0.036(2) 0.0301(17) 0.0310(18) -0.0065(14) 0.0071(16) 0.0048(15)
C58 0.0257(19) 0.0258(15) 0.0175(15) -0.0015(12) 0.0065(13) -0.0036(13)
C59 0.0263(19) 0.0313(17) 0.0214(16) -0.0010(13) 0.0036(14) 0.0036(14)
C60 0.028(2) 0.0255(16) 0.0347(18) 0.0019(14) 0.0022(15) 0.0025(14)
C61 0.048(3) 0.0400(19) 0.0225(17) 0.0036(14) 0.0068(16) -0.0022(17)
C62 0.0194(18) 0.0312(17) 0.0237(16) 0.0001(13) 0.0018(13) 0.0001(13)
C63 0.029(2) 0.0421(19) 0.0296(18) 0.0072(15) -0.0022(16) -0.0036(16)
C64 0.033(4) 0.045(4) 0.039(4) 0.004(3) -0.003(3) -0.006(2)
C65 0.039(5) 0.043(4) 0.049(5) 0.019(4) 0.009(4) 0.008(4)
C64' 0.019(3) 0.031(3) 0.020(3) 0.008(2) -0.006(2) -0.005(2)
C65' 0.036(5) 0.055(5) 0.059(5) 0.028(4) 0.000(4) -0.003(4)

loop_
_atom_type_symbol
_atom_type_description
_atom_type_scat_dispersion_real
_atom_type_scat_dispersion_imag
_atom_type_scat_source
C C 0.0033 0.0016 'International Tables Vol C Tables 4.2.6.8 and 6.1.1.4'
H H 0.0000 0.0000 'International Tables Vol C Tables 4.2.6.8 and 6.1.1.4'
N N 0.0061 0.0033 'International Tables Vol C Tables 4.2.6.8 and 6.1.1.4'
O O 0.0106 0.0060 'International Tables Vol C Tables 4.2.6.8 and 6.1.1.4'
F F 0.0171 0.0103 'International Tables Vol C Tables 4.2.6.8 and 6.1.1.4'
P P 0.1023 0.0942 'International Tables Vol C Tables 4.2.6.8 and 6.1.1.4'
Pt Pt -1.7033 8.3905 'International Tables Vol C Tables 4.2.6.8 and 6.1.1.4'

loop_
_geom_angle_atom_site_label_1
_geom_angle_atom_site_label_2
_geom_angle_atom_site_label_3
_geom_angle
_geom_angle_site_symmetry_1
_geom_angle_site_symmetry_3
_geom_angle_publ_flag
C1 Pt1 C7 87.49(10) . . ?
C1 Pt1 P1 93.42(7) . . ?
C7 Pt1 P1 176.96(9) . . ?
C1 Pt1 P2 178.13(8) . . ?
C7 Pt1 P2 93.18(7) . . ?
P1 Pt1 P2 86.00(2) . . ?
C47 Pt2 N1 81.93(10) . . ?
C47 Pt2 O 169.40(9) . . ?
N1 Pt2 O 87.49(8) . . ?
C47 Pt2 P2 101.66(8) . . ?
N1 Pt2 P2 172.25(7) . . ?
O Pt2 P2 88.77(5) . . ?
O P1 C13 103.15(12) . . ?
O P1 C19 106.79(12) . . ?
C13 P1 C19 102.97(13) . . ?
O P1 Pt1 115.77(8) . . ?
C13 P1 Pt1 116.37(10) . . ?
C19 P1 Pt1 110.59(9) . . ?
C31 P2 C25 105.19(12) . . ?
C31 P2 Pt2 115.83(9) . . ?
C25 P2 Pt2 103.64(8) . . ?
C31 P2 Pt1 107.74(8) . . ?
C25 P2 Pt1 109.82(9) . . ?
Pt2 P2 Pt1 114.09(3) . . ?
C37 N1 C49 119.3(2) . . ?
C37 N1 Pt2 127.2(2) . . ?
C49 N1 Pt2 113.02(17) . . ?
P1 O Pt2 115.86(10) . . ?
C2 C1 C6 113.8(3) . . ?
C2 C1 Pt1 122.5(2) . . ?
C6 C1 Pt1 123.6(2) . . ?
F1 C2 C1 119.7(2) . . ?
F1 C2 C3 116.1(3) . . ?
C1 C2 C3 124.2(3) . . ?
F2 C3 C4 119.7(3) . . ?
F2 C3 C2 120.8(3) . . ?
C4 C3 C2 119.5(3) . . ?
F3 C4 C3 121.5(3) . . ?
F3 C4 C5 119.7(3) . . ?
C3 C4 C5 118.8(3) . . ?
F4 C5 C6 121.5(3) . . ?
F4 C5 C4 118.7(3) . . ?
C6 C5 C4 119.7(3) . . ?
F5 C6 C5 116.5(3) . . ?
F5 C6 C1 119.6(3) . . ?
C5 C6 C1 123.9(3) . . ?
C12 C7 C8 114.0(3) . . ?
C12 C7 Pt1 123.9(2) . . ?
C8 C7 Pt1 122.1(2) . . ?
F6 C8 C7 120.1(2) . . ?
F6 C8 C9 116.0(3) . . ?
C7 C8 C9 123.9(3) . . ?
F7 C9 C10 120.3(3) . . ?
F7 C9 C8 120.5(3) . . ?
C10 C9 C8 119.2(3) . . ?
F8 C10 C11 120.1(3) . . ?
F8 C10 C9 120.3(3) . . ?
C11 C10 C9 119.6(3) . . ?
F9 C11 C10 119.9(3) . . ?
F9 C11 C12 120.9(3) . . ?
C10 C11 C12 119.2(3) . . ?
F10 C12 C7 120.4(2) . . ?
F10 C12 C11 115.5(3) . . ?
C7 C12 C11 124.0(3) . . ?
C14 C13 C18 118.6(3) . . ?
C14 C13 P1 123.4(2) . . ?
C18 C13 P1 117.8(2) . . ?
C13 C14 C15 120.6(3) . . ?
C16 C15 C14 120.1(3) . . ?
C17 C16 C15 120.0(3) . . ?
C16 C17 C18 119.9(3) . . ?
C17 C18 C13 120.8(3) . . ?
C20 C19 C24 118.8(3) . . ?
C20 C19 P1 120.1(2) . . ?
C24 C19 P1 121.1(2) . . ?
C21 C20 C19 120.9(3) . . ?
C20 C21 C22 120.0(3) . . ?
C21 C22 C23 119.8(3) . . ?
C24 C23 C22 120.4(3) . . ?
C23 C24 C19 120.1(3) . . ?
C26 C25 C30 118.0(3) . . ?
C26 C25 P2 119.1(2) . . ?
C30 C25 P2 122.5(2) . . ?
C25 C26 C27 120.7(3) . . ?
C28 C27 C26 120.6(3) . . ?
C29 C28 C27 119.5(3) . . ?
C28 C29 C30 120.2(3) . . ?
C29 C30 C25 120.8(3) . . ?
C32 C31 C36 119.2(3) . . ?
C32 C31 P2 118.3(2) . . ?
C36 C31 P2 122.3(2) . . ?
C31 C32 C33 120.3(3) . . ?
C34 C33 C32 120.3(3) . . ?
C35 C34 C33 119.8(3) . . ?
C34 C35 C36 120.5(3) . . ?
C35 C36 C31 120.0(3) . . ?
N1 C37 C38 121.4(3) . . ?
C39 C38 C37 120.0(3) . . ?
C38 C39 C40 119.7(3) . . ?
C49 C40 C39 117.4(3) . . ?
C49 C40 C41 117.5(3) . . ?
C39 C40 C41 125.2(3) . . ?
C42 C41 C40 120.9(3) . . ?
C41 C42 C43 122.1(3) . . ?
C44 C43 C48 118.2(3) . . ?
C44 C43 C42 123.2(3) . . ?
C48 C43 C42 118.5(3) . . ?
C45 C44 C43 119.2(3) . . ?
C44 C45 C46 121.7(3) . . ?
C47 C46 C45 122.4(3) . . ?
C46 C47 C48 114.6(2) . . ?
C46 C47 Pt2 133.6(2) . . ?
C48 C47 Pt2 111.81(19) . . ?
C43 C48 C49 118.3(2) . . ?
C43 C48 C47 123.8(2) . . ?
C49 C48 C47 117.8(2) . . ?
N1 C49 C40 122.2(3) . . ?
N1 C49 C48 115.3(2) . . ?
C40 C49 C48 122.5(3) . . ?
C62 N2 C54 110.3(2) . . ?
C62 N2 C50 110.4(2) . . ?
C54 N2 C50 107.6(2) . . ?
C62 N2 C58 107.4(2) . . ?
C54 N2 C58 111.6(2) . . ?
C50 N2 C58 109.5(2) . . ?
N2 C50 C51 115.7(2) . . ?
C52 C51 C50 111.0(2) . . ?
C53 C52 C51 112.2(3) . . ?
C55 C54 N2 115.4(2) . . ?
C54 C55 C56 111.0(3) . . ?
C57 C56 C55 111.8(3) . . ?
C59 C58 N2 114.1(2) . . ?
C58 C59 C60 111.9(3) . . ?
C61 C60 C59 113.9(3) . . ?
N2 C62 C63 116.2(3) . . ?
C62 C63 C64 114.8(5) . . ?
C62 C63 C64' 107.3(3) . . ?
C63 C64 C65 108.7(5) . . ?
C65' C64' C63 111.3(5) . . ?

loop_
_geom_bond_atom_site_label_1
_geom_bond_atom_site_label_2
_geom_bond_distance
_geom_bond_site_symmetry_2
_geom_bond_publ_flag
Pt1 C1 2.074(3) . ?
Pt1 C7 2.092(3) . ?
Pt1 P1 2.2515(7) . ?
Pt1 P2 2.3296(7) . ?
Pt2 C47 2.001(3) . ?
Pt2 N1 2.088(2) . ?
Pt2 O 2.0938(18) . ?
Pt2 P2 2.2683(7) . ?
P1 O 1.5527(19) . ?
P1 C13 1.824(3) . ?
P1 C19 1.828(3) . ?
P2 C31 1.831(3) . ?
P2 C25 1.841(3) . ?
F1 C2 1.366(3) . ?
F2 C3 1.356(3) . ?
F3 C4 1.346(3) . ?
F4 C5 1.354(3) . ?
F5 C6 1.357(3) . ?
F6 C8 1.355(3) . ?
F7 C9 1.354(3) . ?
F8 C10 1.350(3) . ?
F9 C11 1.348(4) . ?
F10 C12 1.374(3) . ?
N1 C37 1.330(3) . ?
N1 C49 1.366(4) . ?
C1 C2 1.377(4) . ?
C1 C6 1.386(4) . ?
C2 C3 1.380(4) . ?
C3 C4 1.370(4) . ?
C4 C5 1.376(4) . ?
C5 C6 1.374(4) . ?
C7 C12 1.378(4) . ?
C7 C8 1.385(4) . ?
C8 C9 1.385(4) . ?
C9 C10 1.367(5) . ?
C10 C11 1.369(5) . ?
C11 C12 1.384(4) . ?
C13 C14 1.386(4) . ?
C13 C18 1.397(4) . ?
C14 C15 1.386(4) . ?
C15 C16 1.382(5) . ?
C16 C17 1.382(5) . ?
C17 C18 1.382(4) . ?
C19 C20 1.389(4) . ?
C19 C24 1.396(4) . ?
C20 C21 1.383(5) . ?
C21 C22 1.381(5) . ?
C22 C23 1.382(5) . ?
C23 C24 1.384(4) . ?
C25 C26 1.382(4) . ?
C25 C30 1.397(4) . ?
C26 C27 1.385(4) . ?
C27 C28 1.378(5) . ?
C28 C29 1.369(4) . ?
C29 C30 1.388(4) . ?
C31 C32 1.386(4) . ?
C31 C36 1.395(4) . ?
C32 C33 1.389(4) . ?
C33 C34 1.385(4) . ?
C34 C35 1.373(4) . ?
C35 C36 1.393(4) . ?
C37 C38 1.401(4) . ?
C38 C39 1.369(4) . ?
C39 C40 1.404(4) . ?
C40 C49 1.404(4) . ?
C40 C41 1.429(4) . ?
C41 C42 1.352(4) . ?
C42 C43 1.438(4) . ?
C43 C44 1.407(4) . ?
C43 C48 1.409(4) . ?
C44 C45 1.373(4) . ?
C45 C46 1.406(4) . ?
C46 C47 1.388(4) . ?
C47 C48 1.437(4) . ?
C48 C49 1.427(4) . ?
N2 C62 1.513(4) . ?
N2 C54 1.518(4) . ?
N2 C50 1.520(4) . ?
N2 C58 1.527(4) . ?
C50 C51 1.532(4) . ?
C51 C52 1.527(4) . ?
C52 C53 1.514(5) . ?
C54 C55 1.513(4) . ?
C55 C56 1.525(4) . ?
C56 C57 1.522(4) . ?
C58 C59 1.505(4) . ?
C59 C60 1.533(4) . ?
C60 C61 1.515(4) . ?
C62 C63 1.521(4) . ?
C63 C64 1.527(5) . ?
C63 C64' 1.555(4) . ?
C64 C65 1.538(5) . ?
C64' C65' 1.537(5) . ?
